data_7063859
loop_
_publ_author_name
'Xue, Lujiadai'
'Gao, Guie'
'Deng, Yajuan'
'Zhou, Shimin'
'Luan, Jian'
'Zheng, Shaolie'
'Wang, Xiaoyu'

_publ_section_title
;
 Anti-cancer potential of a new bioactive copper-based coordination
 polymer against cervical cancer
;
_journal_issue 29
_journal_name_full 'New Journal of Chemistry'
_journal_page_first 12561
_journal_page_last 12567
_journal_paper_doi 10.1039/D5NJ01294E
_journal_volume 49
_journal_year 2025
_chemical_formula_sum 'C50 H56 Cu N8 O13'
_chemical_formula_weight 1040.57
_space_group_IT_number 2
_space_group_name_Hall '-P 1'
_space_group_name_H-M_alt 'P -1'
_symmetry_cell_setting triclinic
_symmetry_space_group_name_H-M 'P -1'
_atom_sites_solution_hydrogens geom
_atom_sites_solution_primary direct
_atom_sites_solution_secondary difmap
_audit_creation_method SHELXL-97
_audit_update_record
;
2024-12-10 deposited with the CCDC.	2025-06-23 downloaded from the CCDC.
;
_cell_angle_alpha 118.016(2)
_cell_angle_beta 95.149(3)
_cell_angle_gamma 90.249(3)
_cell_formula_units_Z 1
_cell_length_a 5.2219(4)
_cell_length_b 15.7746(13)
_cell_length_c 15.8751(13)
_cell_measurement_reflns_used 19545
_cell_measurement_temperature 296(2)
_cell_measurement_theta_max 28.50
_cell_measurement_theta_min 2.51
_cell_volume 1148.18(16)
_computing_cell_refinement 'SMART (Bruker, 2001)'
_computing_data_collection 'SMART (Bruker, 2001)'
_computing_data_reduction 'SAINT+ (Bruker, 1999)'
_computing_molecular_graphics 'PLATON (Spek, 2003)'
_computing_publication_material 'SHELXTL (1998)'
_computing_structure_refinement 'SHELXL-97 (Sheldrick, 2008)'
_computing_structure_solution 'SHELXS-97 (Sheldrick, 2008)'
_diffrn_ambient_temperature 296(2)
_diffrn_measured_fraction_theta_full 0.994
_diffrn_measured_fraction_theta_max 0.994
_diffrn_measurement_device_type 'CCD area detector'
_diffrn_measurement_method 'phi and omega scans'
_diffrn_radiation_monochromator graphite
_diffrn_radiation_source 'fine-focus sealed tube'
_diffrn_radiation_type MoK\a
_diffrn_radiation_wavelength 0.71073
_diffrn_reflns_av_R_equivalents 0.0349
_diffrn_reflns_av_sigmaI/netI 0.0418
_diffrn_reflns_limit_h_max 6
_diffrn_reflns_limit_h_min -6
_diffrn_reflns_limit_k_max 21
_diffrn_reflns_limit_k_min -21
_diffrn_reflns_limit_l_max 21
_diffrn_reflns_limit_l_min -21
_diffrn_reflns_number 19523
_diffrn_reflns_theta_full 28.50
_diffrn_reflns_theta_max 28.50
_diffrn_reflns_theta_min 2.51
_exptl_absorpt_coefficient_mu 0.555
_exptl_absorpt_correction_T_max 0.941
_exptl_absorpt_correction_T_min 0.911
_exptl_absorpt_correction_type multi-scan
_exptl_absorpt_process_details SADABS
_exptl_crystal_colour BLUE
_exptl_crystal_density_diffrn 1.505
_exptl_crystal_density_method 'not measured'
_exptl_crystal_description BLOCK
_exptl_crystal_F_000 545
_exptl_crystal_size_max 0.17
_exptl_crystal_size_mid 0.14
_exptl_crystal_size_min 0.11
_refine_diff_density_max 1.541
_refine_diff_density_min -1.481
_refine_diff_density_rms 0.196
_refine_ls_extinction_method none
_refine_ls_goodness_of_fit_ref 1.047
_refine_ls_hydrogen_treatment constr
_refine_ls_matrix_type full
_refine_ls_number_parameters 337
_refine_ls_number_reflns 5767
_refine_ls_number_restraints 0
_refine_ls_restrained_S_all 1.047
_refine_ls_R_factor_all 0.1482
_refine_ls_R_factor_gt 0.1351
_refine_ls_shift/su_max 0.004
_refine_ls_shift/su_mean 0.000
_refine_ls_structure_factor_coef Fsqd
_refine_ls_weighting_details 'calc w=1/[\s^2^(Fo^2^)+(0.1407P)^2^+18.7462P] where P=(Fo^2^+2Fc^2^)/3'
_refine_ls_weighting_scheme calc
_refine_ls_wR_factor_gt 0.3754
_refine_ls_wR_factor_ref 0.3837
_reflns_number_gt 4995
_reflns_number_total 5767
_reflns_threshold_expression >2sigma(I)
_cod_data_source_file d5nj01294e2.cif
_cod_data_source_block Cu_CP
_cod_depositor_comments
;
The following automatic conversions were performed:

data item '_symmetry_cell_setting' value 'Triclinic' was changed to
'triclinic' in accordance with the
/home/data/users/saulius/crontab/automatic-downloads/rss-feeds/RSC/lib/dictionaries/cif_core.dic
dictionary named 'cif_core.dic' version 2.4.2 last updated on
2011-04-26.

Automatic conversion script
Id: cif_fix_values 8170 2020-07-09 18:12:32Z antanas 

 Adding full bibliography for 7063859.cif.
;
_cod_database_code 7063859

loop_
_symmetry_equiv_pos_as_xyz
'x, y, z'
'-x, -y, -z'

loop_
_atom_site_label
_atom_site_type_symbol
_atom_site_fract_x
_atom_site_fract_y
_atom_site_fract_z
_atom_site_U_iso_or_equiv
_atom_site_adp_type
_atom_site_occupancy
_atom_site_symmetry_multiplicity
_atom_site_calc_flag
_atom_site_refinement_flags
_atom_site_disorder_assembly
_atom_site_disorder_group
Cu1 Cu 0.5000 1.5000 0.0000 0.0229(3) Uani 1 2 d S . .
O1 O 0.558(2) 1.3686(9) -0.0224(9) 0.037(2) Uani 0.590(6) 1 d P A 1
O1' O 0.284(3) 1.3182(10) -0.0504(11) 0.037(2) Uani 0.410(6) 1 d P . 2
N1 N 0.4719(13) 1.4496(4) -0.1459(4) 0.0294(13) Uani 1 1 d . A .
C1 C 0.6367(16) 1.3869(6) -0.1966(6) 0.0347(16) Uani 1 1 d . . .
H1A H 0.7516 1.3632 -0.1655 0.042 Uiso 1 1 calc R A .
O1W O 0.930(3) 1.5192(12) 0.0090(16) 0.128(6) Uani 1 1 d . . .
H1WA H 0.9859 1.5623 0.0650 0.153 Uiso 1 1 d R . .
H1WB H 0.9547 1.5407 -0.0299 0.153 Uiso 1 1 d R . .
C2 C 0.6467(16) 1.3546(6) -0.2944(6) 0.0358(17) Uani 1 1 d . A .
H2A H 0.7719 1.3135 -0.3271 0.043 Uiso 1 1 calc R . .
N2 N -0.001(4) 0.8280(15) -0.657(3) 0.210(16) Uani 1 1 d . . .
O2 O 0.222(2) 1.3493(9) 0.0487(10) 0.052(2) Uani 0.590(6) 1 d P A 1
O2' O 0.037(3) 1.1687(13) -0.0815(14) 0.052(2) Uani 0.410(6) 1 d P . 2
O2W O 0.106(3) 1.3345(11) -0.0939(14) 0.151(7) Uani 1 1 d . . .
H2WA H -0.0075 1.2908 -0.1307 0.181 Uiso 1 1 d R A .
H2WB H 0.0369 1.3726 -0.0440 0.181 Uiso 1 1 d R . .
N3 N 0.2627(13) 1.3367(5) -0.5013(4) 0.0334(14) Uani 1 1 d . . .
H3A H 0.1202 1.3409 -0.4767 0.040 Uiso 1 1 calc R . .
C3 C 0.4634(15) 1.3857(5) -0.3413(5) 0.0280(14) Uani 1 1 d . . .
O3 O 0.915(2) 0.9941(9) -0.0181(9) 0.0115(19) Uiso 0.295(3) 1 d P . 1
O3' O 0.831(4) 0.9274(13) 0.0100(13) 0.0115(19) Uiso 0.205(3) 1 d P . 2
O4 O 0.6989(11) 1.3505(5) -0.4733(4) 0.0468(16) Uani 1 1 d . . .
N4 N 0.0600(13) 1.1509(5) -0.6510(5) 0.0345(14) Uani 1 1 d . . .
H4B H 0.2119 1.1354 -0.6396 0.041 Uiso 1 1 calc R . .
C4 C 0.2839(15) 1.4476(6) -0.2890(5) 0.0332(16) Uani 1 1 d . A .
H4A H 0.1556 1.4676 -0.3192 0.040 Uiso 1 1 calc R . .
O5 O -0.3700(13) 1.1149(5) -0.6685(7) 0.063(2) Uani 1 1 d . . .
C5 C 0.2970(16) 1.4794(6) -0.1912(5) 0.0323(15) Uani 1 1 d . . .
H5A H 0.1800 1.5231 -0.1560 0.039 Uiso 1 1 calc R A .
C6 C 0.4849(14) 1.3550(5) -0.4456(5) 0.0270(14) Uani 1 1 d . A .
C7 C 0.2556(14) 1.3100(5) -0.6030(5) 0.0278(14) Uani 1 1 d . . .
H7A H 0.4155 1.2792 -0.6263 0.033 Uiso 1 1 calc R . .
C8 C 0.2388(18) 1.3998(6) -0.6173(6) 0.0395(18) Uani 1 1 d . . .
H8A H 0.0890 1.4341 -0.5896 0.047 Uiso 1 1 calc R . .
H8B H 0.3903 1.4422 -0.5840 0.047 Uiso 1 1 calc R . .
C9 C 0.2197(17) 1.3735(6) -0.7235(6) 0.0379(17) Uani 1 1 d . . .
H9A H 0.1995 1.4312 -0.7302 0.045 Uiso 1 1 calc R . .
H9B H 0.3771 1.3451 -0.7499 0.045 Uiso 1 1 calc R . .
C10 C -0.0064(17) 1.3033(7) -0.7783(6) 0.0411(19) Uani 1 1 d . . .
H10A H -0.0115 1.2854 -0.8459 0.049 Uiso 1 1 calc R . .
H10B H -0.1649 1.3337 -0.7555 0.049 Uiso 1 1 calc R . .
C11 C 0.0129(16) 1.2141(6) -0.7661(5) 0.0363(17) Uani 1 1 d . . .
H11A H 0.1642 1.1809 -0.7937 0.044 Uiso 1 1 calc R . .
H11B H -0.1370 1.1711 -0.8005 0.044 Uiso 1 1 calc R . .
C12 C 0.0302(14) 1.2383(5) -0.6603(5) 0.0274(14) Uani 1 1 d . . .
H12A H -0.1295 1.2671 -0.6344 0.033 Uiso 1 1 calc R . .
C13 C -0.1447(18) 1.0943(6) -0.6597(7) 0.043(2) Uani 1 1 d . . .
C14 C -0.088(2) 1.0026(7) -0.6581(12) 0.069(4) Uani 1 1 d . . .
C15 C 0.128(3) 0.9917(14) -0.6071(18) 0.115(7) Uani 1 1 d . . .
H15A H 0.2458 1.0431 -0.5694 0.138 Uiso 1 1 calc R . .
C16 C 0.162(4) 0.902(2) -0.614(3) 0.181(15) Uani 1 1 d . . .
H16A H 0.3174 0.8941 -0.5863 0.217 Uiso 1 1 calc R . .
C17 C -0.202(5) 0.8385(12) -0.709(3) 0.213(19) Uani 1 1 d . . .
H17A H -0.3101 0.7842 -0.7470 0.256 Uiso 1 1 calc R . .
C18 C -0.265(3) 0.9228(9) -0.7119(16) 0.102(7) Uani 1 1 d . . .
H18A H -0.4137 0.9266 -0.7468 0.122 Uiso 1 1 calc R . .
C19 C 0.483(3) 1.3714(11) -0.0133(10) 0.021(2) Uiso 0.590(6) 1 d P A 1
C19' C 0.425(3) 1.3243(11) 0.0077(11) 0.021(2) Uiso 0.410(6) 1 d P . 2
C20 C 0.543(3) 1.2302(9) -0.0061(10) 0.031(2) Uani 0.590(6) 1 d P A 1
C20' C 0.256(4) 1.2273(13) -0.0410(14) 0.031(2) Uani 0.410(6) 1 d P . 2
C21 C 0.435(2) 1.1901(12) 0.0291(10) 0.101(7) Uani 1 1 d . . .
H21A H 0.2911 1.2193 0.0589 0.121 Uiso 1 1 calc R A 1
C22 C 0.492(5) 1.1089(12) 0.0320(9) 0.136(10) Uani 1 1 d . . .
H22A H 0.5180 1.1230 0.0994 0.163 Uiso 1 1 calc R . .
C23 C 0.765(3) 1.0653(11) -0.0192(12) 0.080(4) Uani 1 1 d . . .
C24 C 0.928(5) 1.1003(10) -0.0682(9) 0.122(9) Uani 1 1 d . . .
H24A H 0.9392 1.0522 -0.1332 0.146 Uiso 1 1 d R . .
C25 C 0.745(4) 1.1932(11) -0.0615(12) 0.093(5) Uani 1 1 d . . .
H25A H 0.7860 1.2215 -0.0988 0.111 Uiso 1 1 calc R A 1

loop_
_atom_site_aniso_label
_atom_site_aniso_U_11
_atom_site_aniso_U_22
_atom_site_aniso_U_33
_atom_site_aniso_U_23
_atom_site_aniso_U_13
_atom_site_aniso_U_12
Cu1 0.0309(7) 0.0202(6) 0.0213(6) 0.0133(4) -0.0006(4) -0.0022(4)
O1 0.034(5) 0.040(4) 0.043(5) 0.023(4) 0.011(4) 0.014(4)
O1' 0.034(5) 0.040(4) 0.043(5) 0.023(4) 0.011(4) 0.014(4)
N1 0.040(3) 0.028(3) 0.019(3) 0.011(2) -0.001(2) 0.001(2)
C1 0.041(4) 0.032(4) 0.031(4) 0.016(3) -0.003(3) 0.010(3)
O1W 0.138(18) 0.099(13) 0.146(13) 0.060(12) 0.001(13) 0.019(9)
C2 0.037(4) 0.036(4) 0.033(4) 0.016(3) -0.001(3) 0.009(3)
N2 0.097(13) 0.123(15) 0.50(5) 0.21(2) 0.13(2) 0.068(12)
O2 0.047(5) 0.050(5) 0.075(7) 0.044(5) 0.000(5) 0.000(4)
O2' 0.047(5) 0.050(5) 0.075(7) 0.044(5) 0.000(5) 0.000(4)
O2W 0.103(10) 0.113(11) 0.224(19) 0.084(12) -0.070(11) -0.013(8)
N3 0.028(3) 0.048(4) 0.021(3) 0.014(3) 0.002(2) 0.005(3)
C3 0.033(4) 0.029(3) 0.023(3) 0.014(3) 0.001(3) 0.001(3)
O4 0.029(3) 0.073(5) 0.031(3) 0.018(3) 0.003(2) 0.004(3)
N4 0.029(3) 0.033(3) 0.043(4) 0.019(3) 0.006(3) 0.004(3)
C4 0.031(4) 0.045(4) 0.027(3) 0.019(3) 0.003(3) 0.009(3)
O5 0.032(3) 0.049(4) 0.115(7) 0.043(4) 0.013(4) 0.006(3)
C5 0.037(4) 0.038(4) 0.025(3) 0.017(3) 0.005(3) 0.009(3)
C6 0.026(3) 0.032(3) 0.021(3) 0.011(3) 0.001(2) 0.001(3)
C7 0.031(4) 0.032(3) 0.018(3) 0.009(3) 0.002(2) 0.001(3)
C8 0.048(5) 0.033(4) 0.034(4) 0.015(3) -0.002(3) -0.007(3)
C9 0.037(4) 0.042(4) 0.042(4) 0.026(4) 0.004(3) 0.002(3)
C10 0.039(4) 0.052(5) 0.033(4) 0.021(4) -0.003(3) 0.002(4)
C11 0.035(4) 0.040(4) 0.025(3) 0.009(3) -0.002(3) -0.004(3)
C12 0.025(3) 0.028(3) 0.026(3) 0.010(3) 0.002(3) 0.002(3)
C13 0.038(4) 0.031(4) 0.061(6) 0.021(4) 0.016(4) 0.004(3)
C14 0.045(6) 0.039(5) 0.140(12) 0.051(7) 0.039(7) 0.012(4)
C15 0.068(9) 0.104(13) 0.23(2) 0.122(16) 0.019(12) 0.022(9)
C16 0.082(13) 0.19(2) 0.41(5) 0.25(3) 0.08(2) 0.078(15)
C17 0.115(17) 0.046(8) 0.47(6) 0.103(19) 0.12(3) 0.013(10)
C18 0.060(8) 0.044(6) 0.21(2) 0.064(10) 0.037(10) -0.001(5)
C20 0.027(5) 0.027(5) 0.037(5) 0.014(4) 0.005(4) 0.001(4)
C20' 0.027(5) 0.027(5) 0.037(5) 0.014(4) 0.005(4) 0.001(4)
C21 0.021(5) 0.104(11) 0.072(8) -0.044(8) -0.004(5) 0.013(6)
C22 0.27(3) 0.079(10) 0.040(6) 0.009(6) 0.024(10) -0.108(14)
C23 0.095(11) 0.071(8) 0.087(10) 0.050(8) -0.007(8) 0.003(7)
C24 0.26(2) 0.052(7) 0.046(6) 0.015(5) 0.015(10) -0.081(11)
C25 0.138(15) 0.071(9) 0.091(11) 0.054(9) 0.023(10) 0.019(9)

loop_
_atom_type_symbol
_atom_type_description
_atom_type_scat_dispersion_real
_atom_type_scat_dispersion_imag
_atom_type_scat_source
C C 0.0033 0.0016 'International Tables Vol C Tables 4.2.6.8 and 6.1.1.4'
H H 0.0000 0.0000 'International Tables Vol C Tables 4.2.6.8 and 6.1.1.4'
N N 0.0061 0.0033 'International Tables Vol C Tables 4.2.6.8 and 6.1.1.4'
O O 0.0106 0.0060 'International Tables Vol C Tables 4.2.6.8 and 6.1.1.4'
Cu Cu 0.3201 1.2651 'International Tables Vol C Tables 4.2.6.8 and 6.1.1.4'

loop_
_geom_angle_atom_site_label_1
_geom_angle_atom_site_label_2
_geom_angle_atom_site_label_3
_geom_angle
_geom_angle_site_symmetry_1
_geom_angle_site_symmetry_3
_geom_angle_publ_flag
C19 Cu1 C19 179.998(7) . 2_685 ?
C19 Cu1 O1 167.5(5) . 2_685 ?
C19 Cu1 O1 12.5(5) 2_685 2_685 ?
C19 Cu1 O1 12.5(5) . . ?
C19 Cu1 O1 167.5(5) 2_685 . ?
O1 Cu1 O1 180.00(18) 2_685 . ?
C19 Cu1 N1 92.8(5) . . ?
C19 Cu1 N1 87.2(5) 2_685 . ?
O1 Cu1 N1 91.4(4) 2_685 . ?
O1 Cu1 N1 88.6(4) . . ?
C19 Cu1 N1 87.2(5) . 2_685 ?
C19 Cu1 N1 92.8(5) 2_685 2_685 ?
O1 Cu1 N1 88.6(4) 2_685 2_685 ?
O1 Cu1 N1 91.4(4) . 2_685 ?
N1 Cu1 N1 179.999(4) . 2_685 ?
C19 Cu1 O1W 81.9(6) . 2_685 ?
C19 Cu1 O1W 98.1(6) 2_685 2_685 ?
O1 Cu1 O1W 86.3(5) 2_685 2_685 ?
O1 Cu1 O1W 93.7(5) . 2_685 ?
N1 Cu1 O1W 89.5(6) . 2_685 ?
N1 Cu1 O1W 90.5(6) 2_685 2_685 ?
C19 Cu1 O1W 98.1(6) . . ?
C19 Cu1 O1W 81.9(6) 2_685 . ?
O1 Cu1 O1W 93.7(5) 2_685 . ?
O1 Cu1 O1W 86.3(5) . . ?
N1 Cu1 O1W 90.5(6) . . ?
N1 Cu1 O1W 89.5(6) 2_685 . ?
O1W Cu1 O1W 179.999(1) 2_685 . ?
C19' O1' O2W 161.5(19) . . ?
C19' O1' C20' 72.1(13) . . ?
O2W O1' C20' 116.5(15) . . ?
C1 N1 C5 118.6(6) . . ?
C1 N1 Cu1 119.0(5) . . ?
C5 N1 Cu1 122.4(5) . . ?
N1 C1 C2 123.2(7) . . ?
O1W O1W Cu1 138(3) 2_785 . ?
C3 C2 C1 117.8(7) . . ?
C16 N2 C17 114.4(16) . . ?
C24 O2' C20' 133.8(18) 1_455 . ?
C24 O2' C25 71.2(14) 1_455 1_455 ?
C20' O2' C25 129.0(17) . 1_455 ?
C6 N3 C7 121.7(6) . . ?
C4 C3 C2 118.8(7) . . ?
C4 C3 C6 123.6(7) . . ?
C2 C3 C6 117.4(7) . . ?
O3 O3 C23 124.2(19) 2_775 . ?
C24 O3' C22 137.7(14) 2_775 2_675 ?
C13 N4 C12 121.5(7) . . ?
C3 C4 C5 119.2(7) . . ?
N1 C5 C4 122.2(7) . . ?
O4 C6 N3 124.6(7) . . ?
O4 C6 C3 119.3(6) . . ?
N3 C6 C3 116.0(6) . . ?
N3 C7 C12 110.4(6) . . ?
N3 C7 C8 110.5(6) . . ?
C12 C7 C8 110.8(6) . . ?
C9 C8 C7 111.6(7) . . ?
C10 C9 C8 110.6(7) . . ?
C9 C10 C11 111.0(7) . . ?
C10 C11 C12 111.7(7) . . ?
N4 C12 C7 109.8(6) . . ?
N4 C12 C11 110.2(6) . . ?
C7 C12 C11 110.7(6) . . ?
O5 C13 N4 123.6(8) . . ?
O5 C13 C14 120.1(8) . . ?
N4 C13 C14 116.3(8) . . ?
C15 C14 C18 118.9(13) . . ?
C15 C14 C13 123.5(12) . . ?
C18 C14 C13 117.6(12) . . ?
C16 C15 C14 118(2) . . ?
N2 C16 C15 127(2) . . ?
N2 C17 C18 126(2) . . ?
C17 C18 C14 115.4(19) . . ?
O2 C19 Cu1 114.3(8) . . ?
O1' C19' C20' 66.6(13) . . ?
C21 C20 C25 123.9(13) . . ?
O2' C20' O1' 119.7(16) . . ?
O2' C20' C19' 157.0(17) . . ?
O1' C20' C19' 41.3(9) . . ?
O2' C20' C21 109.3(14) . . ?
O1' C20' C21 130.2(14) . . ?
C19' C20' C21 89.1(12) . . ?
C20 C21 C22 129.3(14) . . ?
C20 C21 C20' 61.6(14) . . ?
C22 C21 C20' 139.8(12) . . ?
C21 C22 C23 111.2(12) . . ?
C21 C22 O3' 85.8(17) . 2_675 ?
C23 C22 O3' 131.1(11) . 2_675 ?
O3 C23 C24 99.4(15) . . ?
O3 C23 C22 130.6(14) . . ?
C24 C23 C22 129.6(14) . . ?
O2' C24 C23 153.7(18) 1_655 . ?
O2' C24 O3' 102.7(16) 1_655 2_775 ?
C23 C24 O3' 83.6(11) . 2_775 ?
O2' C24 C25 61.7(12) 1_655 . ?
C23 C24 C25 97.9(16) . . ?
O3' C24 C25 143.1(12) 2_775 . ?
C20 C25 O2' 156.2(16) . 1_655 ?
C20 C25 C24 126.5(13) . . ?
O2' C25 C24 47.1(9) 1_655 . ?

loop_
_geom_bond_atom_site_label_1
_geom_bond_atom_site_label_2
_geom_bond_distance
_geom_bond_site_symmetry_2
_geom_bond_publ_flag
Cu1 C19 1.939(15) . ?
Cu1 C19 1.939(15) 2_685 ?
Cu1 O1 1.962(12) 2_685 ?
Cu1 O1 1.962(12) . ?
Cu1 N1 2.056(6) . ?
Cu1 N1 2.056(6) 2_685 ?
Cu1 O1W 2.245(19) 2_685 ?
Cu1 O1W 2.245(19) . ?
O1' C19' 1.09(2) . ?
O1' O2W 1.211(17) . ?
O1' C20' 1.52(2) . ?
N1 C1 1.323(10) . ?
N1 C5 1.333(9) . ?
C1 C2 1.393(11) . ?
O1W O1W 0.93(3) 2_785 ?
C2 C3 1.389(10) . ?
N2 C16 1.31(4) . ?
N2 C17 1.34(4) . ?
O2 C19 1.873(19) . ?
O2' C24 1.329(18) 1_455 ?
O2' C20' 1.37(2) . ?
O2' C25 1.60(3) 1_455 ?
N3 C6 1.336(9) . ?
N3 C7 1.461(9) . ?
C3 C4 1.381(11) . ?
C3 C6 1.507(9) . ?
O3 O3 0.98(3) 2_775 ?
O3 C23 1.377(19) . ?
O3' C24 1.67(3) 2_775 ?
O3' C22 1.75(3) 2_675 ?
O4 C6 1.228(9) . ?
N4 C13 1.344(11) . ?
N4 C12 1.461(10) . ?
C4 C5 1.384(10) . ?
O5 C13 1.235(11) . ?
C7 C12 1.524(10) . ?
C7 C8 1.538(11) . ?
C8 C9 1.528(11) . ?
C9 C10 1.509(12) . ?
C10 C11 1.511(12) . ?
C11 C12 1.531(10) . ?
C13 C14 1.490(13) . ?
C14 C15 1.39(2) . ?
C14 C18 1.419(18) . ?
C15 C16 1.37(2) . ?
C17 C18 1.39(2) . ?
C19' C20' 1.57(2) . ?
C20 C21 1.19(2) . ?
C20 C25 1.39(2) . ?
C20' C21 1.70(3) . ?
C21 C22 1.34(3) . ?
C22 C23 1.69(3) . ?
C22 O3' 1.75(3) 2_675 ?
C23 C24 1.47(2) . ?
C24 O2' 1.329(18) 1_655 ?
C24 O3' 1.67(3) 2_775 ?
C24 C25 1.72(3) . ?
C25 O2' 1.60(3) 1_655 ?
